data_4514866
loop_
_publ_author_name
'Zhang, Cheng'
'Li, Hongli'
'Pei, Chao'
'Qiu, Lihua'
'Hu, Wenhao'
'Bao, Xiaoguang'
'Xu, Xinfang'

_publ_section_title
;
 Selective Vinylogous Reactivity of Carbene Intermediate in Gold-Catalyzed
 Alkyne Carbocyclization: Synthesis of Indenols
;
_journal_issue 3
_journal_name_full 'ACS Catalysis'
_journal_page_first 2440
_journal_paper_doi 10.1021/acscatal.8b04144
_journal_volume 9
_journal_year 2019
_chemical_absolute_configuration unk
_chemical_formula_moiety 'C27 H32 O3'
_chemical_formula_sum 'C27 H32 O3'
_chemical_formula_weight 404.53
_space_group_crystal_system monoclinic
_space_group_IT_number 4
_space_group_name_Hall 'P 2yb'
_space_group_name_H-M_alt 'P 1 21 1'
_symmetry_space_group_name_Hall 'P 2yb'
_symmetry_space_group_name_H-M 'P 1 21 1'
_atom_sites_solution_hydrogens geom
_atom_sites_solution_primary direct
_atom_sites_solution_secondary difmap
_audit_creation_date 2017-07-04
_audit_creation_method
;
Olex2 1.2-alpha
(compiled 2017.06.29 svn.r3433 for OlexSys, GUI svn.r5356)
;
_cell_angle_alpha 90.00
_cell_angle_beta 94.588(7)
_cell_angle_gamma 90.00
_cell_formula_units_Z 2
_cell_length_a 9.720(2)
_cell_length_b 7.5084(18)
_cell_length_c 16.171(4)
_cell_measurement_reflns_used 7844
_cell_measurement_temperature 120(2)
_cell_measurement_theta_max 26.24
_cell_measurement_theta_min 2.36
_cell_volume 1176.4(5)
_computing_cell_refinement 'Bruker D8 Quest'
_computing_data_collection 'Bruker D8 Quest'
_computing_data_reduction 'Bruker D8 Quest'
_computing_molecular_graphics 'Olex2 (Dolomanov et al., 2009)'
_computing_publication_material 'Olex2 (Dolomanov et al., 2009)'
_computing_structure_refinement 'XL (Sheldrick, 2008)'
_computing_structure_solution 'SHELXS-97 (Sheldrick, 1990)'
_diffrn_ambient_temperature 120.02
_diffrn_measured_fraction_theta_full 0.997
_diffrn_measured_fraction_theta_max 0.997
_diffrn_measurement_device_type 'Bruker D8 Quest'
_diffrn_measurement_method 'phi and omega scans'
_diffrn_radiation_monochromator graphite
_diffrn_radiation_type MoK\a
_diffrn_radiation_wavelength 0.71073
_diffrn_reflns_av_R_equivalents 0.0749
_diffrn_reflns_av_unetI/netI 0.0892
_diffrn_reflns_limit_h_max 12
_diffrn_reflns_limit_h_min -12
_diffrn_reflns_limit_k_max 9
_diffrn_reflns_limit_k_min -9
_diffrn_reflns_limit_l_max 20
_diffrn_reflns_limit_l_min -21
_diffrn_reflns_number 19723
_diffrn_reflns_theta_full 27.52
_diffrn_reflns_theta_max 27.52
_diffrn_reflns_theta_min 2.99
_diffrn_source 'fine-focus sealed tube'
_exptl_absorpt_coefficient_mu 0.073
_exptl_absorpt_correction_T_max 0.978
_exptl_absorpt_correction_T_min 0.976
_exptl_absorpt_correction_type multi-scan
_exptl_absorpt_process_details
;
 Sheldrick, G.M. SADABS (Program for Scaling and Correction of Area Detector
 Data), version 2008/1; University of G\"ottingen: G\"ottingen, Germany, 2008.
;
_exptl_crystal_colour 'clear light colourless'
_exptl_crystal_colour_lustre clear
_exptl_crystal_colour_modifier light
_exptl_crystal_colour_primary colourless
_exptl_crystal_density_diffrn 1.142
_exptl_crystal_density_method 'not measured'
_exptl_crystal_description block
_exptl_crystal_F_000 436
_exptl_crystal_size_max 0.2
_exptl_crystal_size_mid 0.2
_exptl_crystal_size_min 0.2
_refine_diff_density_max 0.202
_refine_diff_density_min -0.293
_refine_diff_density_rms 0.052
_refine_ls_abs_structure_details 'Flack H D (1983), Acta Cryst. A39, 876-881'
_refine_ls_abs_structure_Flack 0.2(13)
_refine_ls_extinction_method none
_refine_ls_goodness_of_fit_ref 1.064
_refine_ls_hydrogen_treatment constr
_refine_ls_matrix_type full
_refine_ls_number_parameters 275
_refine_ls_number_reflns 5355
_refine_ls_number_restraints 1
_refine_ls_restrained_S_all 1.064
_refine_ls_R_factor_all 0.1100
_refine_ls_R_factor_gt 0.0554
_refine_ls_shift/su_max 0.000
_refine_ls_shift/su_mean 0.000
_refine_ls_structure_factor_coef Fsqd
_refine_ls_weighting_details 'calc w=1/[\s^2^(Fo^2^)+(0.0554P)^2^+0.1088P] where P=(Fo^2^+2Fc^2^)/3'
_refine_ls_weighting_scheme calc
_refine_ls_wR_factor_gt 0.1149
_refine_ls_wR_factor_ref 0.1346
_reflns_number_gt 3579
_reflns_number_total 5355
_reflns_threshold_expression >2sigma(I)
_cod_data_source_file cs8b04144_si_004.cif
_cod_data_source_block zc
_cod_database_code 4514866
_olex2_refinement_description
;
1. Fixed Uiso
 At 1.2 times of:
  All C(H) groups, All C(H,H) groups
 At 1.5 times of:
  All C(H,H,H) groups
2.a Ternary CH refined with riding coordinates:
 C18(H18), C20(H20), C23(H23), C25(H25)
2.b Secondary CH2 refined with riding coordinates:
 C19(H19A,H19B), C21(H21A,H21B), C22(H22A,H22B)
2.c Aromatic/amide H refined with riding coordinates:
 C3(H3), C4(H4), C5(H5), C6(H6), C8(H8), C11(H11), C12(H12), C13(H13),
 C14(H14), C15(H15)
2.d Idealised Me refined as rotating group:
 C17(H17A,H17B,H17C), C24(H24A,H24B,H24C), C26(H26A,H26B,H26C), C27(H27A,H27B,
 H27C)
;
_olex2_submission_special_instructions 'No special instructions were received'

loop_
_space_group_symop_id
_space_group_symop_operation_xyz
1 'x, y, z'
2 '-x, y+1/2, -z'

loop_
_atom_site_label
_atom_site_type_symbol
_atom_site_fract_x
_atom_site_fract_y
_atom_site_fract_z
_atom_site_U_iso_or_equiv
_atom_site_adp_type
_atom_site_occupancy
_atom_site_calc_flag
_atom_site_refinement_flags_posn
O1 O 0.81490(15) -0.0249(2) 0.25389(9) 0.0233(4) Uani 1 d .
O2 O 0.9002(2) -0.1733(2) 0.12203(11) 0.0412(5) Uani 1 d .
O3 O 0.92993(18) 0.0876(2) 0.05955(10) 0.0315(5) Uani 1 d .
C1 C 0.8627(2) 0.1011(3) 0.19732(14) 0.0226(5) Uani 1 d .
C2 C 0.9937(2) 0.2006(4) 0.22790(15) 0.0265(6) Uani 1 d .
C3 C 1.1178(3) 0.1341(4) 0.26127(16) 0.0322(7) Uani 1 d .
H3 H 1.1323 0.0095 0.2671 0.039 Uiso 1 calc R
C4 C 1.2215(3) 0.2550(5) 0.28631(18) 0.0430(8) Uani 1 d .
H4 H 1.3077 0.2126 0.3103 0.052 Uiso 1 calc R
C5 C 1.2004(3) 0.4342(4) 0.27672(17) 0.0419(8) Uani 1 d .
H5 H 1.2731 0.5139 0.2937 0.050 Uiso 1 calc R
C6 C 1.0754(3) 0.5030(4) 0.24280(16) 0.0375(7) Uani 1 d .
H6 H 1.0615 0.6277 0.2369 0.045 Uiso 1 calc R
C7 C 0.9718(3) 0.3825(3) 0.21783(14) 0.0284(6) Uani 1 d .
C8 C 0.8303(3) 0.4094(4) 0.18228(14) 0.0300(6) Uani 1 d .
H8 H 0.7907 0.5224 0.1689 0.036 Uiso 1 calc R
C9 C 0.7636(2) 0.2535(3) 0.17098(14) 0.0254(6) Uani 1 d .
C10 C 0.6212(3) 0.2257(4) 0.13534(16) 0.0297(6) Uani 1 d .
C11 C 0.5724(3) 0.0582(4) 0.11113(17) 0.0379(7) Uani 1 d .
H11 H 0.6317 -0.0422 0.1182 0.046 Uiso 1 calc R
C12 C 0.4374(3) 0.0354(5) 0.07659(19) 0.0506(9) Uani 1 d .
H12 H 0.4057 -0.0797 0.0597 0.061 Uiso 1 calc R
C13 C 0.3499(3) 0.1797(6) 0.0669(2) 0.0567(10) Uani 1 d .
H13 H 0.2578 0.1639 0.0437 0.068 Uiso 1 calc R
C14 C 0.3958(4) 0.3451(5) 0.0906(2) 0.0582(9) Uani 1 d .
H14 H 0.3356 0.4446 0.0837 0.070 Uiso 1 calc R
C15 C 0.5294(3) 0.3686(4) 0.12450(18) 0.0433(7) Uani 1 d .
H15 H 0.5597 0.4846 0.1409 0.052 Uiso 1 calc R
C16 C 0.8975(2) -0.0145(4) 0.12270(14) 0.0239(5) Uani 1 d .
C17 C 0.9797(3) -0.0078(4) -0.01046(15) 0.0331(7) Uani 1 d .
H17A H 0.9071 -0.0872 -0.0344 0.050 Uiso 1 calc GR
H17B H 1.0611 -0.0783 0.0085 0.050 Uiso 1 calc GR
H17C H 1.0046 0.0777 -0.0525 0.050 Uiso 1 calc GR
C18 C 0.7431(2) 0.0392(3) 0.32378(14) 0.0234(6) Uani 1 d .
H18 H 0.6619 0.1126 0.3027 0.028 Uiso 1 calc R
C19 C 0.8354(3) 0.1484(4) 0.38437(15) 0.0295(6) Uani 1 d .
H19A H 0.8615 0.2599 0.3569 0.035 Uiso 1 calc R
H19B H 0.9211 0.0808 0.3998 0.035 Uiso 1 calc R
C20 C 0.7650(3) 0.1949(4) 0.46356(16) 0.0352(7) Uani 1 d .
H20 H 0.6811 0.2675 0.4470 0.042 Uiso 1 calc R
C21 C 0.7180(3) 0.0236(4) 0.50375(16) 0.0394(7) Uani 1 d .
H21A H 0.7997 -0.0492 0.5221 0.047 Uiso 1 calc R
H21B H 0.6689 0.0535 0.5532 0.047 Uiso 1 calc R
C22 C 0.6237(3) -0.0824(4) 0.44347(15) 0.0346(7) Uani 1 d .
H22A H 0.5391 -0.0122 0.4284 0.042 Uiso 1 calc R
H22B H 0.5958 -0.1932 0.4709 0.042 Uiso 1 calc R
C23 C 0.6923(2) -0.1309(3) 0.36418(15) 0.0266(6) Uani 1 d .
H23 H 0.7763 -0.2023 0.3820 0.032 Uiso 1 calc R
C24 C 0.8600(3) 0.3065(5) 0.52217(18) 0.0566(10) Uani 1 d .
H24A H 0.8874 0.4142 0.4934 0.085 Uiso 1 calc GR
H24B H 0.9423 0.2371 0.5402 0.085 Uiso 1 calc GR
H24C H 0.8114 0.3402 0.5706 0.085 Uiso 1 calc GR
C25 C 0.6015(3) -0.2496(3) 0.30407(17) 0.0315(6) Uani 1 d .
H25 H 0.6471 -0.2544 0.2508 0.038 Uiso 1 calc R
C26 C 0.5971(3) -0.4399(4) 0.33703(19) 0.0422(8) Uani 1 d .
H26A H 0.5531 -0.4406 0.3895 0.063 Uiso 1 calc GR
H26B H 0.6914 -0.4862 0.3463 0.063 Uiso 1 calc GR
H26C H 0.5441 -0.5151 0.2965 0.063 Uiso 1 calc GR
C27 C 0.4562(3) -0.1756(4) 0.28365(18) 0.0398(7) Uani 1 d .
H27A H 0.4621 -0.0495 0.2686 0.060 Uiso 1 calc GR
H27B H 0.4028 -0.1876 0.3322 0.060 Uiso 1 calc GR
H27C H 0.4107 -0.2422 0.2371 0.060 Uiso 1 calc GR

loop_
_atom_site_aniso_label
_atom_site_aniso_U_11
_atom_site_aniso_U_22
_atom_site_aniso_U_33
_atom_site_aniso_U_23
_atom_site_aniso_U_13
_atom_site_aniso_U_12
O1 0.0309(9) 0.0202(9) 0.0208(9) 0.0012(7) 0.0137(7) -0.0002(8)
O2 0.0685(14) 0.0212(11) 0.0379(11) -0.0005(9) 0.0286(10) -0.0015(10)
O3 0.0539(12) 0.0226(10) 0.0206(9) -0.0025(7) 0.0188(8) -0.0026(9)
C1 0.0290(13) 0.0198(13) 0.0198(12) -0.0007(10) 0.0076(10) -0.0029(11)
C2 0.0319(14) 0.0305(15) 0.0182(12) -0.0029(11) 0.0092(10) -0.0025(12)
C3 0.0292(14) 0.0377(17) 0.0310(15) 0.0001(12) 0.0091(12) -0.0029(13)
C4 0.0347(16) 0.060(2) 0.0350(17) 0.0009(15) 0.0060(13) -0.0102(16)
C5 0.0456(18) 0.048(2) 0.0321(16) -0.0013(13) 0.0039(13) -0.0226(16)
C6 0.0533(18) 0.0337(17) 0.0271(14) -0.0003(12) 0.0136(13) -0.0129(15)
C7 0.0359(15) 0.0301(16) 0.0204(13) 0.0017(11) 0.0097(11) -0.0062(13)
C8 0.0447(16) 0.0235(14) 0.0227(13) 0.0016(11) 0.0088(11) 0.0017(13)
C9 0.0292(13) 0.0284(15) 0.0193(12) 0.0019(10) 0.0071(10) -0.0001(12)
C10 0.0315(14) 0.0350(17) 0.0230(13) 0.0050(11) 0.0043(11) -0.0025(13)
C11 0.0336(15) 0.0452(19) 0.0350(15) 0.0029(14) 0.0030(12) -0.0051(14)
C12 0.0491(19) 0.059(2) 0.0426(18) 0.0003(16) -0.0023(15) -0.0141(18)
C13 0.0338(17) 0.078(3) 0.056(2) 0.015(2) -0.0117(15) -0.0002(19)
C14 0.046(2) 0.060(3) 0.067(2) 0.008(2) -0.0049(17) 0.0036(19)
C15 0.0405(17) 0.0433(19) 0.0457(18) 0.0045(15) 0.0003(14) 0.0033(15)
C16 0.0314(13) 0.0193(14) 0.0221(12) 0.0024(11) 0.0096(10) -0.0026(12)
C17 0.0476(16) 0.0310(16) 0.0233(13) -0.0096(12) 0.0180(12) -0.0080(14)
C18 0.0262(12) 0.0257(14) 0.0198(12) 0.0008(10) 0.0104(10) 0.0040(11)
C19 0.0330(14) 0.0345(16) 0.0222(14) -0.0004(11) 0.0096(11) -0.0017(12)
C20 0.0394(15) 0.0456(17) 0.0222(14) -0.0049(13) 0.0115(11) -0.0041(14)
C21 0.0410(15) 0.057(2) 0.0222(14) 0.0038(13) 0.0119(12) -0.0012(15)
C22 0.0411(15) 0.0390(17) 0.0264(14) 0.0054(12) 0.0181(12) -0.0014(14)
C23 0.0270(13) 0.0279(15) 0.0266(13) 0.0057(11) 0.0128(11) 0.0031(11)
C24 0.063(2) 0.078(3) 0.0296(16) -0.0181(17) 0.0125(15) -0.020(2)
C25 0.0342(14) 0.0263(15) 0.0359(16) 0.0017(12) 0.0146(12) -0.0050(12)
C26 0.0462(17) 0.0323(17) 0.0512(18) 0.0013(15) 0.0229(14) -0.0036(14)
C27 0.0317(15) 0.0448(19) 0.0439(17) 0.0007(14) 0.0096(13) -0.0080(14)

loop_
_atom_type_symbol
_atom_type_description
_atom_type_scat_dispersion_real
_atom_type_scat_dispersion_imag
_atom_type_scat_source
C C 0.0033 0.0016 'International Tables Vol C Tables 4.2.6.8 and 6.1.1.4'
H H 0.0000 0.0000 'International Tables Vol C Tables 4.2.6.8 and 6.1.1.4'
O O 0.0106 0.0060 'International Tables Vol C Tables 4.2.6.8 and 6.1.1.4'

loop_
_geom_angle_atom_site_label_1
_geom_angle_atom_site_label_2
_geom_angle_atom_site_label_3
_geom_angle
C1 O1 C18 118.78(18)
C16 O3 C17 115.23(19)
O1 C1 C2 115.2(2)
O1 C1 C9 116.44(18)
O1 C1 C16 103.43(18)
C2 C1 C9 102.4(2)
C2 C1 C16 107.41(18)
C9 C1 C16 111.95(19)
C3 C2 C1 129.3(2)
C3 C2 C7 121.6(2)
C7 C2 C1 109.1(2)
C2 C3 H3 121.0
C2 C3 C4 118.0(3)
C4 C3 H3 121.0
C3 C4 H4 119.7
C5 C4 C3 120.7(3)
C5 C4 H4 119.7
C4 C5 H5 119.1
C4 C5 C6 121.9(3)
C6 C5 H5 119.1
C5 C6 H6 121.2
C7 C6 C5 117.5(3)
C7 C6 H6 121.2
C2 C7 C6 120.3(2)
C2 C7 C8 108.2(2)
C6 C7 C8 131.4(3)
C7 C8 H8 124.4
C9 C8 C7 111.2(2)
C9 C8 H8 124.4
C8 C9 C1 109.0(2)
C8 C9 C10 127.3(3)
C10 C9 C1 123.6(2)
C11 C10 C9 121.9(2)
C11 C10 C15 117.3(2)
C15 C10 C9 120.7(3)
C10 C11 H11 119.6
C10 C11 C12 120.9(3)
C12 C11 H11 119.6
C11 C12 H12 119.9
C13 C12 C11 120.1(3)
C13 C12 H12 119.9
C12 C13 H13 120.1
C14 C13 C12 119.9(3)
C14 C13 H13 120.1
C13 C14 H14 119.9
C13 C14 C15 120.3(4)
C15 C14 H14 119.9
C10 C15 H15 119.2
C14 C15 C10 121.5(3)
C14 C15 H15 119.2
O2 C16 O3 124.1(2)
O2 C16 C1 125.1(2)
O3 C16 C1 110.8(2)
O3 C17 H17A 109.5
O3 C17 H17B 109.5
O3 C17 H17C 109.5
H17A C17 H17B 109.5
H17A C17 H17C 109.5
H17B C17 H17C 109.5
O1 C18 H18 109.4
O1 C18 C19 112.63(18)
O1 C18 C23 104.24(18)
C19 C18 H18 109.4
C19 C18 C23 111.7(2)
C23 C18 H18 109.4
C18 C19 H19A 109.1
C18 C19 H19B 109.1
C18 C19 C20 112.4(2)
H19A C19 H19B 107.9
C20 C19 H19A 109.1
C20 C19 H19B 109.1
C19 C20 H20 107.9
C21 C20 C19 109.3(2)
C21 C20 H20 107.9
C24 C20 C19 110.8(2)
C24 C20 H20 107.9
C24 C20 C21 112.7(2)
C20 C21 H21A 109.5
C20 C21 H21B 109.5
H21A C21 H21B 108.1
C22 C21 C20 110.9(2)
C22 C21 H21A 109.5
C22 C21 H21B 109.5
C21 C22 H22A 109.1
C21 C22 H22B 109.1
C21 C22 C23 112.4(2)
H22A C22 H22B 107.8
C23 C22 H22A 109.1
C23 C22 H22B 109.1
C18 C23 C22 109.5(2)
C18 C23 H23 106.6
C18 C23 C25 113.56(19)
C22 C23 H23 106.6
C22 C23 C25 113.48(19)
C25 C23 H23 106.6
C20 C24 H24A 109.5
C20 C24 H24B 109.5
C20 C24 H24C 109.5
H24A C24 H24B 109.5
H24A C24 H24C 109.5
H24B C24 H24C 109.5
C23 C25 H25 107.0
C26 C25 C23 110.6(2)
C26 C25 H25 107.0
C26 C25 C27 111.4(2)
C27 C25 C23 113.5(2)
C27 C25 H25 107.0
C25 C26 H26A 109.5
C25 C26 H26B 109.5
C25 C26 H26C 109.5
H26A C26 H26B 109.5
H26A C26 H26C 109.5
H26B C26 H26C 109.5
C25 C27 H27A 109.5
C25 C27 H27B 109.5
C25 C27 H27C 109.5
H27A C27 H27B 109.5
H27A C27 H27C 109.5
H27B C27 H27C 109.5

loop_
_geom_bond_atom_site_label_1
_geom_bond_atom_site_label_2
_geom_bond_distance
O1 C1 1.420(3)
O1 C18 1.457(3)
O2 C16 1.193(3)
O3 C16 1.335(3)
O3 C17 1.455(3)
C1 C2 1.524(3)
C1 C9 1.534(3)
C1 C16 1.545(3)
C2 C3 1.375(3)
C2 C7 1.390(4)
C3 H3 0.9500
C3 C4 1.392(4)
C4 H4 0.9500
C4 C5 1.368(4)
C5 H5 0.9500
C5 C6 1.392(4)
C6 H6 0.9500
C6 C7 1.390(4)
C7 C8 1.461(4)
C8 H8 0.9500
C8 C9 1.343(4)
C9 C10 1.471(3)
C10 C11 1.390(4)
C10 C15 1.397(4)
C11 H11 0.9500
C11 C12 1.395(4)
C12 H12 0.9500
C12 C13 1.378(5)
C13 H13 0.9500
C13 C14 1.365(5)
C14 H14 0.9500
C14 C15 1.380(4)
C15 H15 0.9500
C17 H17A 0.9800
C17 H17B 0.9800
C17 H17C 0.9800
C18 H18 1.0000
C18 C19 1.516(3)
C18 C23 1.534(3)
C19 H19A 0.9900
C19 H19B 0.9900
C19 C20 1.540(3)
C20 H20 1.0000
C20 C21 1.527(4)
C20 C24 1.521(4)
C21 H21A 0.9900
C21 H21B 0.9900
C21 C22 1.511(4)
C22 H22A 0.9900
C22 H22B 0.9900
C22 C23 1.536(3)
C23 H23 1.0000
C23 C25 1.543(4)
C24 H24A 0.9800
C24 H24B 0.9800
C24 H24C 0.9800
C25 H25 1.0000
C25 C26 1.527(4)
C25 C27 1.529(4)
C26 H26A 0.9800
C26 H26B 0.9800
C26 H26C 0.9800
C27 H27A 0.9800
C27 H27B 0.9800
C27 H27C 0.9800
